data_7112298
loop_
_publ_author_name
'Ju, Ping'
'Jiang, Long'
'Lu, Tong-Bu'

_publ_section_title
;
 An unprecedented dynamic porous metal-organic framework assembled from
 fivefold interlocked closed nanotubes with selective gas adsorption
 behaviors.
;
_journal_issue 18
_journal_name_full 'Chemical communications (Cambridge, England)'
_journal_page_first 1820
_journal_page_last 1822
_journal_paper_doi 10.1039/c3cc38519a
_journal_volume 49
_journal_year 2013
_chemical_formula_moiety 'C13 H31 N5 Ni O, 2(Cl O4)'
_chemical_formula_sum 'C13 H31 Cl2 N5 Ni O9'
_chemical_formula_weight 531.04
_chemical_name_systematic
;
?
;
_space_group_IT_number 14
_symmetry_cell_setting monoclinic
_symmetry_space_group_name_Hall '-P 2ybc'
_symmetry_space_group_name_H-M 'P 1 21/c 1'
_atom_sites_solution_hydrogens geom
_atom_sites_solution_primary direct
_atom_sites_solution_secondary difmap
_audit_creation_date 2012-11-24
_audit_creation_method SHELXL-97
_cell_angle_alpha 90.00
_cell_angle_beta 93.407(2)
_cell_angle_gamma 90.00
_cell_formula_units_Z 4
_cell_length_a 8.2272(11)
_cell_length_b 16.486(2)
_cell_length_c 15.625(2)
_cell_measurement_reflns_used 7636
_cell_measurement_temperature 150(2)
_cell_measurement_theta_max 27.01
_cell_measurement_theta_min 2.47
_cell_volume 2115.5(5)
_computing_cell_refinement 'Bruker SMART'
_computing_data_collection 'Bruker SMART'
_computing_data_reduction 'Bruker SAINT'
_computing_molecular_graphics 'Bruker SHELXTL'
_computing_publication_material 'Bruker SHELXTL'
_computing_structure_refinement 'SHELXL-97 (Sheldrick, 1997)'
_computing_structure_solution 'SHELXS-97 (Sheldrick, 1990)'
_diffrn_ambient_temperature 150(2)
_diffrn_measured_fraction_theta_full 0.986
_diffrn_measured_fraction_theta_max 0.986
_diffrn_measurement_device_type 'CCD area detector'
_diffrn_measurement_method 'phi and omega scans'
_diffrn_radiation_monochromator graphite
_diffrn_radiation_source 'fine-focus sealed tube'
_diffrn_radiation_type MoK\a
_diffrn_radiation_wavelength 0.71073
_diffrn_reflns_av_R_equivalents 0.0258
_diffrn_reflns_av_sigmaI/netI 0.0308
_diffrn_reflns_limit_h_max 10
_diffrn_reflns_limit_h_min -10
_diffrn_reflns_limit_k_max 21
_diffrn_reflns_limit_k_min -20
_diffrn_reflns_limit_l_max 15
_diffrn_reflns_limit_l_min -19
_diffrn_reflns_number 12558
_diffrn_reflns_theta_full 27.07
_diffrn_reflns_theta_max 27.07
_diffrn_reflns_theta_min 2.47
_exptl_absorpt_coefficient_mu 1.226
_exptl_absorpt_correction_T_max 0.6269
_exptl_absorpt_correction_T_min 0.5906
_exptl_absorpt_correction_type multi-scan
_exptl_absorpt_process_details SADABS
_exptl_crystal_colour orange
_exptl_crystal_density_diffrn 1.667
_exptl_crystal_density_method 'not measured'
_exptl_crystal_description block
_exptl_crystal_F_000 1112
_exptl_crystal_size_max 0.48
_exptl_crystal_size_mid 0.45
_exptl_crystal_size_min 0.42
_refine_diff_density_max 1.176
_refine_diff_density_min -0.755
_refine_diff_density_rms 0.105
_refine_ls_extinction_method none
_refine_ls_goodness_of_fit_ref 1.061
_refine_ls_hydrogen_treatment constr
_refine_ls_matrix_type full
_refine_ls_number_parameters 273
_refine_ls_number_reflns 4584
_refine_ls_number_restraints 0
_refine_ls_restrained_S_all 1.061
_refine_ls_R_factor_all 0.0619
_refine_ls_R_factor_gt 0.0533
_refine_ls_shift/su_max 0.000
_refine_ls_shift/su_mean 0.000
_refine_ls_structure_factor_coef Fsqd
_refine_ls_weighting_details 'calc w=1/[\s^2^(Fo^2^)+(0.0643P)^2^+6.3941P] where P=(Fo^2^+2Fc^2^)/3'
_refine_ls_weighting_scheme calc
_refine_ls_wR_factor_gt 0.1371
_refine_ls_wR_factor_ref 0.1428
_reflns_number_gt 3922
_reflns_number_total 4584
_reflns_threshold_expression >2sigma(I)
_cod_duplicate_entry 7108884
_cod_data_source_file c3cc38519a.txt
_cod_data_source_block '[NiL](ClO4)2'
_cod_depositor_comments
;
The following automatic conversions were performed:

'_symmetry_cell_setting' value 'Monoclinic' changed to 'monoclinic'
according to
/usr/data/users/saulius/automatic-downloads/retrospective/RSC/lib/dictionaries/cif_core.dic
dictionary named 'cif_core.dic' version 2.4.2 from 2011-04-26.

Automatic conversion script
Id: cif_fix_values 2281 2013-09-26 08:29:07Z andrius 
;
_cod_original_cell_volume 2115.6(5)
_cod_original_sg_symbol_H-M P2(1)/c
_cod_database_code 7112298

loop_
_symmetry_equiv_pos_as_xyz
'x, y, z'
'-x, y+1/2, -z+1/2'
'-x, -y, -z'
'x, -y-1/2, z-1/2'

loop_
_atom_site_label
_atom_site_type_symbol
_atom_site_fract_x
_atom_site_fract_y
_atom_site_fract_z
_atom_site_U_iso_or_equiv
_atom_site_adp_type
_atom_site_occupancy
_atom_site_symmetry_multiplicity
_atom_site_calc_flag
_atom_site_refinement_flags
C1 C 0.2348(4) 0.4360(2) 0.0887(2) 0.0234(7) Uani 1 1 d .
H1A H 0.1399 0.4022 0.1017 0.028 Uiso 1 1 calc R
H1B H 0.2302 0.4458 0.0261 0.028 Uiso 1 1 calc R
C2 C 0.0810(4) 0.5613(2) 0.1067(2) 0.0255(8) Uani 1 1 d .
H2A H -0.0183 0.5282 0.1119 0.031 Uiso 1 1 calc R
H2B H 0.0864 0.5785 0.0462 0.031 Uiso 1 1 calc R
C3 C 0.0790(5) 0.6338(2) 0.1645(2) 0.0278(8) Uani 1 1 d .
H3A H 0.1720 0.6700 0.1545 0.033 Uiso 1 1 calc R
H3B H -0.0233 0.6648 0.1538 0.033 Uiso 1 1 calc R
C4 C 0.1236(5) 0.6690(3) 0.3163(3) 0.0342(9) Uani 1 1 d .
H4A H 0.0417 0.7124 0.3055 0.041 Uiso 1 1 calc R
H4B H 0.2324 0.6924 0.3081 0.041 Uiso 1 1 calc R
C5 C 0.1169(5) 0.6393(3) 0.4077(3) 0.0377(10) Uani 1 1 d .
H5A H 0.1219 0.6865 0.4468 0.045 Uiso 1 1 calc R
H5B H 0.0117 0.6115 0.4141 0.045 Uiso 1 1 calc R
C6 C 0.2542(5) 0.5816(3) 0.4336(2) 0.0333(9) Uani 1 1 d .
H6A H 0.3596 0.6084 0.4249 0.040 Uiso 1 1 calc R
H6B H 0.2505 0.5689 0.4954 0.040 Uiso 1 1 calc R
C7 C 0.3762(5) 0.4491(2) 0.4140(2) 0.0265(8) Uani 1 1 d .
H7A H 0.3558 0.4282 0.4717 0.032 Uiso 1 1 calc R
H7B H 0.4822 0.4777 0.4170 0.032 Uiso 1 1 calc R
C8 C 0.3777(5) 0.3805(2) 0.3504(2) 0.0259(8) Uani 1 1 d .
H8A H 0.4731 0.3449 0.3630 0.031 Uiso 1 1 calc R
H8B H 0.2774 0.3476 0.3524 0.031 Uiso 1 1 calc R
C9 C 0.3737(5) 0.3563(2) 0.1971(2) 0.0252(7) Uani 1 1 d .
H9A H 0.4633 0.3166 0.2061 0.030 Uiso 1 1 calc R
H9B H 0.2691 0.3270 0.1998 0.030 Uiso 1 1 calc R
C10 C 0.4609(5) 0.3466(2) 0.0479(2) 0.0294(8) Uani 1 1 d .
H10 H 0.4311 0.3738 -0.0080 0.035 Uiso 1 1 calc R
C11 C 0.6466(5) 0.3543(3) 0.0622(3) 0.0365(9) Uani 1 1 d .
H11A H 0.6800 0.3319 0.1193 0.044 Uiso 1 1 calc R
H11B H 0.6985 0.3210 0.0187 0.044 Uiso 1 1 calc R
C12 C 0.4064(6) 0.2601(3) 0.0381(3) 0.0409(10) Uani 1 1 d .
H12A H 0.4658 0.2348 -0.0083 0.049 Uiso 1 1 calc R
H12B H 0.4371 0.2307 0.0919 0.049 Uiso 1 1 calc R
C13 C 0.2279(6) 0.2496(3) 0.0180(3) 0.0468(12) Uani 1 1 d .
H13A H 0.1682 0.2667 0.0674 0.070 Uiso 1 1 calc R
H13B H 0.2044 0.1924 0.0054 0.070 Uiso 1 1 calc R
H13C H 0.1937 0.2828 -0.0319 0.070 Uiso 1 1 calc R
Cl1 Cl 0.60525(11) 0.62599(6) 0.22433(7) 0.0323(2) Uani 1 1 d .
Cl2 Cl 0.87906(11) 0.39222(6) 0.31643(6) 0.0307(2) Uani 1 1 d .
N1 N 0.3823(4) 0.39424(18) 0.11427(18) 0.0232(6) Uani 1 1 d .
N2 N 0.2283(3) 0.51434(17) 0.13491(18) 0.0198(6) Uani 1 1 d .
H2C H 0.3174 0.5445 0.1194 0.024 Uiso 1 1 calc R
N3 N 0.0913(4) 0.60220(19) 0.25398(19) 0.0252(6) Uani 1 1 d .
H3C H -0.0109 0.5817 0.2646 0.030 Uiso 1 1 calc R
N4 N 0.2436(4) 0.50509(19) 0.38345(19) 0.0241(6) Uani 1 1 d .
H4C H 0.1467 0.4803 0.3967 0.029 Uiso 1 1 calc R
N5 N 0.3869(4) 0.41918(17) 0.26486(17) 0.0201(6) Uani 1 1 d .
H5C H 0.4913 0.4406 0.2636 0.024 Uiso 1 1 calc R
Ni1 Ni 0.23950(5) 0.51071(3) 0.25897(3) 0.01816(14) Uani 1 1 d .
O1 O 0.7038(4) 0.43275(19) 0.0575(2) 0.0403(7) Uani 1 1 d .
H1 H 0.6725 0.4597 0.0991 0.061 Uiso 1 1 calc R
O2 O 0.5324(5) 0.5956(2) 0.2983(2) 0.0580(10) Uani 1 1 d .
O3 O 0.7438(4) 0.6731(2) 0.2507(3) 0.0547(10) Uani 1 1 d .
O4 O 0.6526(7) 0.5605(2) 0.1730(3) 0.0909(17) Uani 1 1 d .
O5 O 0.4910(5) 0.6740(3) 0.1743(3) 0.0846(15) Uani 1 1 d .
O6 O 0.8712(8) 0.4714(3) 0.3535(4) 0.112(2) Uani 1 1 d .
O7 O 0.9611(6) 0.3513(4) 0.3813(3) 0.114(2) Uani 1 1 d .
O8 O 0.9791(5) 0.3950(3) 0.2438(2) 0.0690(12) Uani 1 1 d .
O9 O 0.7305(6) 0.3597(5) 0.2943(4) 0.124(3) Uani 1 1 d .

loop_
_atom_site_aniso_label
_atom_site_aniso_U_11
_atom_site_aniso_U_22
_atom_site_aniso_U_33
_atom_site_aniso_U_23
_atom_site_aniso_U_13
_atom_site_aniso_U_12
C1 0.0261(18) 0.0274(18) 0.0168(15) 0.0010(13) 0.0025(13) 0.0003(14)
C2 0.0200(17) 0.035(2) 0.0221(17) 0.0062(15) 0.0024(13) 0.0040(14)
C3 0.0245(18) 0.032(2) 0.0270(18) 0.0045(15) 0.0030(14) 0.0091(15)
C4 0.033(2) 0.032(2) 0.037(2) -0.0091(17) -0.0025(17) 0.0112(16)
C5 0.036(2) 0.046(2) 0.031(2) -0.0147(18) 0.0044(17) 0.0139(19)
C6 0.032(2) 0.043(2) 0.0253(18) -0.0107(17) -0.0009(15) 0.0079(17)
C7 0.0283(19) 0.034(2) 0.0171(16) 0.0030(14) -0.0019(13) 0.0061(15)
C8 0.0304(19) 0.0290(19) 0.0184(16) 0.0053(14) 0.0022(14) 0.0035(15)
C9 0.035(2) 0.0202(17) 0.0209(17) 0.0009(13) 0.0018(14) 0.0027(14)
C10 0.039(2) 0.0274(19) 0.0228(17) -0.0007(15) 0.0075(15) 0.0058(16)
C11 0.036(2) 0.035(2) 0.040(2) 0.0034(18) 0.0142(18) 0.0058(17)
C12 0.052(3) 0.034(2) 0.038(2) -0.0045(18) 0.013(2) -0.001(2)
C13 0.049(3) 0.040(3) 0.052(3) -0.020(2) 0.009(2) -0.010(2)
Cl1 0.0274(5) 0.0255(5) 0.0446(6) -0.0084(4) 0.0076(4) -0.0068(3)
Cl2 0.0217(4) 0.0381(5) 0.0322(5) 0.0005(4) 0.0011(3) 0.0007(4)
N1 0.0278(16) 0.0242(15) 0.0183(14) 0.0009(11) 0.0058(11) 0.0042(12)
N2 0.0191(14) 0.0211(14) 0.0193(13) 0.0042(11) 0.0018(11) -0.0003(11)
N3 0.0213(15) 0.0301(16) 0.0244(15) -0.0018(13) 0.0023(12) 0.0058(12)
N4 0.0192(14) 0.0341(17) 0.0191(14) -0.0013(12) 0.0021(11) 0.0021(12)
N5 0.0217(14) 0.0215(14) 0.0172(13) 0.0016(11) 0.0017(11) 0.0020(11)
Ni1 0.0165(2) 0.0218(2) 0.0163(2) 0.00020(16) 0.00157(15) 0.00280(16)
O1 0.0402(17) 0.0378(16) 0.0453(18) -0.0066(13) 0.0212(14) -0.0066(13)
O2 0.054(2) 0.070(2) 0.052(2) -0.0034(18) 0.0178(17) -0.0186(19)
O3 0.0274(17) 0.050(2) 0.087(3) -0.0180(19) 0.0101(17) -0.0145(14)
O4 0.161(5) 0.042(2) 0.074(3) -0.033(2) 0.041(3) -0.010(3)
O5 0.043(2) 0.103(4) 0.107(4) 0.046(3) -0.008(2) 0.005(2)
O6 0.147(5) 0.061(3) 0.140(5) -0.019(3) 0.100(4) -0.011(3)
O7 0.075(3) 0.195(7) 0.073(3) 0.066(4) 0.009(3) 0.038(4)
O8 0.056(2) 0.104(3) 0.049(2) -0.020(2) 0.0229(18) -0.031(2)
O9 0.042(2) 0.221(8) 0.111(4) -0.068(5) 0.018(2) -0.057(4)

loop_
_atom_type_symbol
_atom_type_description
_atom_type_scat_dispersion_real
_atom_type_scat_dispersion_imag
_atom_type_scat_source
C C 0.0033 0.0016 'International Tables Vol C Tables 4.2.6.8 and 6.1.1.4'
H H 0.0000 0.0000 'International Tables Vol C Tables 4.2.6.8 and 6.1.1.4'
N N 0.0061 0.0033 'International Tables Vol C Tables 4.2.6.8 and 6.1.1.4'
O O 0.0106 0.0060 'International Tables Vol C Tables 4.2.6.8 and 6.1.1.4'
Cl Cl 0.1484 0.1585 'International Tables Vol C Tables 4.2.6.8 and 6.1.1.4'
Ni Ni 0.3393 1.1124 'International Tables Vol C Tables 4.2.6.8 and 6.1.1.4'

loop_
_geom_angle_atom_site_label_1
_geom_angle_atom_site_label_2
_geom_angle_atom_site_label_3
_geom_angle
N1 C1 N2 109.7(3)
N1 C1 H1A 109.7
N2 C1 H1A 109.7
N1 C1 H1B 109.7
N2 C1 H1B 109.7
H1A C1 H1B 108.2
N2 C2 C3 106.0(3)
N2 C2 H2A 110.5
C3 C2 H2A 110.5
N2 C2 H2B 110.5
C3 C2 H2B 110.5
H2A C2 H2B 108.7
N3 C3 C2 106.5(3)
N3 C3 H3A 110.4
C2 C3 H3A 110.4
N3 C3 H3B 110.4
C2 C3 H3B 110.4
H3A C3 H3B 108.6
N3 C4 C5 111.3(4)
N3 C4 H4A 109.4
C5 C4 H4A 109.4
N3 C4 H4B 109.4
C5 C4 H4B 109.4
H4A C4 H4B 108.0
C6 C5 C4 112.8(3)
C6 C5 H5A 109.0
C4 C5 H5A 109.0
C6 C5 H5B 109.0
C4 C5 H5B 109.0
H5A C5 H5B 107.8
N4 C6 C5 111.9(3)
N4 C6 H6A 109.2
C5 C6 H6A 109.2
N4 C6 H6B 109.2
C5 C6 H6B 109.2
H6A C6 H6B 107.9
N4 C7 C8 106.8(3)
N4 C7 H7A 110.4
C8 C7 H7A 110.4
N4 C7 H7B 110.4
C8 C7 H7B 110.4
H7A C7 H7B 108.6
N5 C8 C7 105.9(3)
N5 C8 H8A 110.6
C7 C8 H8A 110.6
N5 C8 H8B 110.6
C7 C8 H8B 110.6
H8A C8 H8B 108.7
N1 C9 N5 109.4(3)
N1 C9 H9A 109.8
N5 C9 H9A 109.8
N1 C9 H9B 109.8
N5 C9 H9B 109.8
H9A C9 H9B 108.2
N1 C10 C12 115.8(3)
N1 C10 C11 109.1(3)
C12 C10 C11 112.5(3)
N1 C10 H10 106.3
C12 C10 H10 106.3
C11 C10 H10 106.3
O1 C11 C10 114.2(3)
O1 C11 H11A 108.7
C10 C11 H11A 108.7
O1 C11 H11B 108.7
C10 C11 H11B 108.7
H11A C11 H11B 107.6
C13 C12 C10 114.6(4)
C13 C12 H12A 108.6
C10 C12 H12A 108.6
C13 C12 H12B 108.6
C10 C12 H12B 108.6
H12A C12 H12B 107.6
C12 C13 H13A 109.5
C12 C13 H13B 109.5
H13A C13 H13B 109.5
C12 C13 H13C 109.5
H13A C13 H13C 109.5
H13B C13 H13C 109.5
O4 Cl1 O3 109.8(3)
O4 Cl1 O2 109.6(3)
O3 Cl1 O2 109.0(2)
O4 Cl1 O5 107.9(3)
O3 Cl1 O5 110.3(3)
O2 Cl1 O5 110.1(3)
O9 Cl2 O7 113.1(4)
O9 Cl2 O6 113.7(4)
O7 Cl2 O6 100.5(4)
O9 Cl2 O8 111.0(3)
O7 Cl2 O8 108.7(3)
O6 Cl2 O8 109.4(3)
C1 N1 C9 111.9(3)
C1 N1 C10 117.3(3)
C9 N1 C10 116.4(3)
C2 N2 C1 111.3(3)
C2 N2 Ni1 107.7(2)
C1 N2 Ni1 117.4(2)
C2 N2 H2C 106.6
C1 N2 H2C 106.6
Ni1 N2 H2C 106.6
C4 N3 C3 110.8(3)
C4 N3 Ni1 117.6(2)
C3 N3 Ni1 108.5(2)
C4 N3 H3C 106.4
C3 N3 H3C 106.4
Ni1 N3 H3C 106.4
C7 N4 C6 109.8(3)
C7 N4 Ni1 108.6(2)
C6 N4 Ni1 119.0(2)
C7 N4 H4C 106.2
C6 N4 H4C 106.2
Ni1 N4 H4C 106.2
C9 N5 C8 109.7(3)
C9 N5 Ni1 119.5(2)
C8 N5 Ni1 108.2(2)
C9 N5 H5C 106.2
C8 N5 H5C 106.2
Ni1 N5 H5C 106.2
N5 Ni1 N2 93.68(12)
N5 Ni1 N3 179.54(13)
N2 Ni1 N3 86.75(12)
N5 Ni1 N4 86.65(12)
N2 Ni1 N4 178.03(12)
N3 Ni1 N4 92.92(13)
C11 O1 H1 109.5

loop_
_geom_bond_atom_site_label_1
_geom_bond_atom_site_label_2
_geom_bond_distance
C1 N1 1.431(5)
C1 N2 1.483(4)
C1 H1A 0.9900
C1 H1B 0.9900
C2 N2 1.483(4)
C2 C3 1.499(5)
C2 H2A 0.9900
C2 H2B 0.9900
C3 N3 1.489(5)
C3 H3A 0.9900
C3 H3B 0.9900
C4 N3 1.483(5)
C4 C5 1.514(6)
C4 H4A 0.9900
C4 H4B 0.9900
C5 C6 1.512(6)
C5 H5A 0.9900
C5 H5B 0.9900
C6 N4 1.486(5)
C6 H6A 0.9900
C6 H6B 0.9900
C7 N4 1.485(5)
C7 C8 1.506(5)
C7 H7A 0.9900
C7 H7B 0.9900
C8 N5 1.486(4)
C8 H8A 0.9900
C8 H8B 0.9900
C9 N1 1.443(4)
C9 N5 1.481(4)
C9 H9A 0.9900
C9 H9B 0.9900
C10 N1 1.480(4)
C10 C12 1.500(6)
C10 C11 1.536(6)
C10 H10 1.0000
C11 O1 1.379(5)
C11 H11A 0.9900
C11 H11B 0.9900
C12 C13 1.494(7)
C12 H12A 0.9900
C12 H12B 0.9900
C13 H13A 0.9800
C13 H13B 0.9800
C13 H13C 0.9800
Cl1 O4 1.414(4)
Cl1 O3 1.421(3)
Cl1 O2 1.424(4)
Cl1 O5 1.426(4)
Cl2 O9 1.361(4)
Cl2 O7 1.363(5)
Cl2 O6 1.431(5)
Cl2 O8 1.441(4)
N2 Ni1 1.936(3)
N2 H2C 0.9300
N3 Ni1 1.938(3)
N3 H3C 0.9300
N4 Ni1 1.946(3)
N4 H4C 0.9300
N5 Ni1 1.935(3)
N5 H5C 0.9300
O1 H1 0.8400

loop_
_geom_hbond_atom_site_label_D
_geom_hbond_atom_site_label_H
_geom_hbond_atom_site_label_A
_geom_hbond_distance_DH
_geom_hbond_distance_HA
_geom_hbond_distance_DA
_geom_hbond_angle_DHA
_geom_hbond_site_symmetry_A
N3 H3C O6 0.93 2.52 3.269(6) 138.0 1_455
N3 H3C O3 0.93 2.52 3.086(4) 119.6 1_455
N4 H4C O6 0.93 2.33 3.122(7) 142.7 1_455
N5 H5C O9 0.93 2.40 3.002(7) 122.0 .
N5 H5C O2 0.93 2.63 3.176(5) 118.2 .
O1 H1 O4 0.84 2.04 2.821(5) 155.4 .

loop_
_geom_torsion_atom_site_label_1
_geom_torsion_atom_site_label_2
_geom_torsion_atom_site_label_3
_geom_torsion_atom_site_label_4
_geom_torsion
N2 C2 C3 N3 -53.4(4)
N3 C4 C5 C6 67.4(5)
C4 C5 C6 N4 -64.9(5)
N4 C7 C8 N5 52.7(4)
N1 C10 C11 O1 -60.1(4)
C12 C10 C11 O1 169.9(3)
N1 C10 C12 C13 57.6(5)
C11 C10 C12 C13 -176.0(4)
N2 C1 N1 C9 77.4(4)
N2 C1 N1 C10 -144.3(3)
N5 C9 N1 C1 -74.4(4)
N5 C9 N1 C10 146.9(3)
C12 C10 N1 C1 -88.9(4)
C11 C10 N1 C1 142.9(3)
C12 C10 N1 C9 47.5(5)
C11 C10 N1 C9 -80.6(4)
C3 C2 N2 C1 173.7(3)
C3 C2 N2 Ni1 43.8(3)
N1 C1 N2 C2 177.1(3)
N1 C1 N2 Ni1 -58.3(3)
C5 C4 N3 C3 173.4(3)
C5 C4 N3 Ni1 -60.9(4)
C2 C3 N3 C4 168.6(3)
C2 C3 N3 Ni1 38.0(3)
C8 C7 N4 C6 -169.6(3)
C8 C7 N4 Ni1 -37.9(3)
C5 C6 N4 C7 -177.4(3)
C5 C6 N4 Ni1 56.6(4)
N1 C9 N5 C8 179.8(3)
N1 C9 N5 Ni1 54.1(4)
C7 C8 N5 C9 -174.8(3)
C7 C8 N5 Ni1 -42.9(3)
C9 N5 Ni1 N2 -33.6(3)
C8 N5 Ni1 N2 -160.1(2)
C9 N5 Ni1 N3 125(17)
C8 N5 Ni1 N3 -2(17)
C9 N5 Ni1 N4 144.4(3)
C8 N5 Ni1 N4 18.0(2)
C2 N2 Ni1 N5 161.3(2)
C1 N2 Ni1 N5 34.9(2)
C2 N2 Ni1 N3 -18.5(2)
C1 N2 Ni1 N3 -144.9(3)
C2 N2 Ni1 N4 62(4)
C1 N2 Ni1 N4 -65(4)
C4 N3 Ni1 N5 64(17)
C3 N3 Ni1 N5 -170(82)
C4 N3 Ni1 N2 -137.9(3)
C3 N3 Ni1 N2 -11.1(2)
C4 N3 Ni1 N4 44.0(3)
C3 N3 Ni1 N4 170.8(2)
C7 N4 Ni1 N5 11.4(2)
C6 N4 Ni1 N5 138.0(3)
C7 N4 Ni1 N2 111(4)
C6 N4 Ni1 N2 -122(4)
C7 N4 Ni1 N3 -168.7(2)
C6 N4 Ni1 N3 -42.2(3)
